data_4303749
loop_
_publ_author_name
'Yunho Lee'
'Ga Young Park'
'Heather R. Lucas'
'Peter L. Vajda'
'Kaliappan Kamaraj'
'Michael A. Vance'
'Ashley E. Milligan'
'Julia S. Woertink'
'Maxime A. Siegler'
'Amy A. Narducci Sarjeant'
'Lev N. Zakharov'
'Arnold L. Rheingold'
'Edward I. Solomon'
'Kenneth D. Karlin'

_publ_section_title
;
Copper(I)/O2 Chemistry with Imidazole Containing Tripodal Tetradentate
Ligands Leading to \m-1,2-Peroxo-Dicopper(II) Species
;
_journal_name_full 'Inorganic Chemistry'
_journal_page_first 11297
_journal_page_last 11309
_journal_paper_doi 10.1021/ic9017695
_journal_volume 48
_journal_year 2009
_chemical_formula_moiety 'C18H18CuN6, CH3CN, 2(ClO4)'
_chemical_formula_sum 'C20 H22 Cl2 Cu N7 O8'
_chemical_formula_weight 622.89
_chemical_name_systematic
; 
 ? 
;
_space_group_IT_number 14
_symmetry_cell_setting monoclinic
_symmetry_space_group_name_Hall '-P 2ybc'
_symmetry_space_group_name_H-M 'P 1 21/c 1'
_atom_sites_solution_hydrogens geom
_atom_sites_solution_primary direct
_atom_sites_solution_secondary difmap
_audit_creation_method SHELXL-97
_cell_angle_alpha 90.00
_cell_angle_beta 91.8080(10)
_cell_angle_gamma 90.00
_cell_formula_units_Z 8
_cell_length_a 14.3326(9)
_cell_length_b 10.7378(7)
_cell_length_c 34.427(2)
_cell_measurement_reflns_used 6846
_cell_measurement_temperature 150(2)
_cell_measurement_theta_max 27.36
_cell_measurement_theta_min 2.37
_cell_volume 5295.7(6)
_computing_cell_refinement 'Bruker SMART'
_computing_data_collection 'Bruker SMART'
_computing_data_reduction 'Bruker SAINT'
_computing_molecular_graphics 'Bruker SHELXTL'
_computing_publication_material 'Bruker SHELXTL'
_computing_structure_refinement 'SHELXL-97 (Sheldrick, 1997)'
_computing_structure_solution 'SHELXS-97 (Sheldrick, 1990)'
_diffrn_ambient_temperature 150(2)
_diffrn_measured_fraction_theta_full 0.999
_diffrn_measured_fraction_theta_max 0.999
_diffrn_measurement_device_type 'CCD area detector'
_diffrn_measurement_method 'phi and omega scans'
_diffrn_radiation_monochromator graphite
_diffrn_radiation_source 'fine-focus sealed tube'
_diffrn_radiation_type MoK\a
_diffrn_radiation_wavelength 0.71073
_diffrn_reflns_av_R_equivalents 0.0228
_diffrn_reflns_av_sigmaI/netI 0.0293
_diffrn_reflns_limit_h_max 17
_diffrn_reflns_limit_h_min -14
_diffrn_reflns_limit_k_max 12
_diffrn_reflns_limit_k_min -12
_diffrn_reflns_limit_l_max 40
_diffrn_reflns_limit_l_min -36
_diffrn_reflns_number 27200
_diffrn_reflns_theta_full 25.00
_diffrn_reflns_theta_max 25.00
_diffrn_reflns_theta_min 1.18
_exptl_absorpt_coefficient_mu 1.084
_exptl_absorpt_correction_T_max 0.8543
_exptl_absorpt_correction_T_min 0.6709
_exptl_absorpt_correction_type empirical
_exptl_absorpt_process_details sadabs
_exptl_crystal_colour GREEN-BLUE
_exptl_crystal_density_diffrn 1.563
_exptl_crystal_density_method 'not measured'
_exptl_crystal_description BLOCKS
_exptl_crystal_F_000 2544
_exptl_crystal_size_max 0.40
_exptl_crystal_size_mid 0.30
_exptl_crystal_size_min 0.15
_refine_diff_density_max 1.240
_refine_diff_density_min -0.754
_refine_diff_density_rms 0.089
_refine_ls_extinction_method none
_refine_ls_goodness_of_fit_ref 1.020
_refine_ls_hydrogen_treatment constr
_refine_ls_matrix_type full
_refine_ls_number_parameters 685
_refine_ls_number_reflns 9314
_refine_ls_number_restraints 0
_refine_ls_restrained_S_all 1.020
_refine_ls_R_factor_all 0.0694
_refine_ls_R_factor_gt 0.0572
_refine_ls_shift/su_max 0.000
_refine_ls_shift/su_mean 0.000
_refine_ls_structure_factor_coef Fsqd
_refine_ls_weighting_details 'calc w=1/[\s^2^(Fo^2^)+(0.0837P)^2^+10.3970P] where P=(Fo^2^+2Fc^2^)/3'
_refine_ls_weighting_scheme calc
_refine_ls_wR_factor_gt 0.1491
_refine_ls_wR_factor_ref 0.1601
_reflns_number_gt 7680
_reflns_number_total 9314
_reflns_threshold_expression >2sigma(I)
_cod_data_source_file ic9017695_si_001_1.cif
_cod_data_source_block 1c
_cod_depositor_comments
;
The following automatic conversions were performed:
'_symmetry_cell_setting' value 'Monoclinic' changed to 'monoclinic'
according to '/home/saulius/struct/CIF-dictionaries/cif_core.dic'
dictionary named 'cif_core.dic' version 2.4.1 from 2010-06-29.

Automatic conversion script
Id: cif_fix_enum 1527 2010-12-29 10:47:43Z saulius 
;
_cod_original_cell_volume 5295.6(6)
_cod_database_code 4303749

loop_
_symmetry_equiv_pos_as_xyz
'x, y, z'
'-x, y+1/2, -z+1/2'
'-x, -y, -z'
'x, -y-1/2, z-1/2'

loop_
_atom_site_label
_atom_site_type_symbol
_atom_site_fract_x
_atom_site_fract_y
_atom_site_fract_z
_atom_site_U_iso_or_equiv
_atom_site_adp_type
_atom_site_occupancy
_atom_site_symmetry_multiplicity
_atom_site_calc_flag
_atom_site_refinement_flags
_atom_site_disorder_assembly
_atom_site_disorder_group
Cu1 Cu 0.14105(4) 0.18220(4) 0.162404(14) 0.04060(16) Uani 1 1 d . . .
Cu2 Cu 0.63666(3) 0.33280(4) 0.083266(14) 0.03805(15) Uani 1 1 d . . .
N1 N 0.1479(3) 0.3711(3) 0.15777(9) 0.0408(8) Uani 1 1 d . . .
N2 N 0.1468(2) 0.1926(3) 0.10349(9) 0.0348(7) Uani 1 1 d . . .
N3 N 0.0276(2) 0.2216(3) 0.19452(9) 0.0366(7) Uani 1 1 d . . .
N4 N 0.2658(3) 0.2070(3) 0.19299(10) 0.0431(8) Uani 1 1 d . . .
N5 N 0.3957(3) 0.2360(8) 0.23561(13) 0.117(3) Uani 1 1 d . . .
N6 N 0.1304(3) -0.0004(3) 0.16513(10) 0.0460(9) Uani 1 1 d . . .
N7 N 0.6382(2) 0.4304(3) 0.13385(9) 0.0397(7) Uani 1 1 d . . .
N8 N 0.5230(2) 0.4403(3) 0.07098(10) 0.0393(7) Uani 1 1 d . . .
N9 N 0.7638(2) 0.4207(3) 0.07729(9) 0.0374(7) Uani 1 1 d . . .
N10 N 0.6437(2) 0.1865(3) 0.12020(10) 0.0396(7) Uani 1 1 d . . .
N11 N 0.6722(3) 0.0176(4) 0.15697(17) 0.0773(15) Uani 1 1 d . . .
N12 N 0.6322(3) 0.2343(3) 0.03488(11) 0.0462(8) Uani 1 1 d . . .
N13 N -0.0968(3) 0.2258(4) 0.11799(14) 0.0678(12) Uani 1 1 d . . .
N14 N 0.3929(3) 0.2291(5) 0.10886(17) 0.0813(14) Uani 1 1 d . . .
Cl1 Cl 0.64736(8) 0.79875(10) 0.04384(4) 0.0587(3) Uani 1 1 d . . .
Cl2 Cl 0.83641(9) 0.79305(11) 0.19580(4) 0.0592(3) Uani 1 1 d . . .
Cl3 Cl 0.36508(11) 0.73690(11) 0.20717(4) 0.0669(4) Uani 1 1 d . . .
Cl4 Cl 0.12699(13) 0.76773(13) 0.04818(6) 0.0922(6) Uani 1 1 d . . .
O1 O 0.7220(3) 0.8867(4) 0.04196(14) 0.0885(13) Uani 1 1 d . . .
O2 O 0.6801(3) 0.6745(3) 0.04286(14) 0.0825(12) Uani 1 1 d . . .
O3 O 0.5865(3) 0.8203(3) 0.01039(13) 0.0765(11) Uani 1 1 d . . .
O4 O 0.5949(3) 0.8210(4) 0.07844(13) 0.0794(11) Uani 1 1 d . . .
O5 O 0.8202(4) 0.8833(4) 0.22480(12) 0.0949(14) Uani 1 1 d . . .
O6 O 0.7504(3) 0.7658(4) 0.17618(15) 0.0930(14) Uani 1 1 d . . .
O7 O 0.8934(3) 0.8499(5) 0.16628(16) 0.1030(15) Uani 1 1 d . . .
O8 O 0.8789(6) 0.6875(5) 0.20997(19) 0.151(3) Uani 1 1 d . . .
O9 O 0.3764(4) 0.8396(4) 0.23233(15) 0.0998(15) Uani 1 1 d . . .
O10 O 0.3317(4) 0.7739(5) 0.16949(12) 0.0995(15) Uani 1 1 d . . .
O11 O 0.4496(3) 0.6680(4) 0.20489(14) 0.0892(13) Uani 1 1 d . . .
O12 O 0.2947(3) 0.6558(4) 0.22213(12) 0.0814(12) Uani 1 1 d . . .
O13 O 0.0497(5) 0.8190(5) 0.0623(3) 0.194(4) Uani 1 1 d . . .
O14 O 0.2025(6) 0.8035(5) 0.08097(17) 0.139(2) Uani 1 1 d . . .
O15 O 0.1658(4) 0.8219(4) 0.01619(15) 0.1048(16) Uani 1 1 d . . .
O16 O 0.1297(3) 0.6373(4) 0.04672(15) 0.0953(15) Uani 1 1 d . . .
C1 C 0.1039(3) 0.4035(3) 0.11948(12) 0.0427(9) Uani 1 1 d . . .
H1A H 0.1236 0.4880 0.1117 0.051 Uiso 1 1 calc R . .
H1B H 0.0351 0.4030 0.1213 0.051 Uiso 1 1 calc R . .
C2 C 0.1332(3) 0.3102(3) 0.08982(12) 0.0370(9) Uani 1 1 d . . .
C3 C 0.1431(4) 0.3310(5) 0.05173(14) 0.0557(12) Uani 1 1 d . . .
H3A H 0.1366 0.4127 0.0414 0.067 Uiso 1 1 calc R . .
C4 C 0.1616(5) 0.2379(7) 0.0293(2) 0.090(2) Uani 1 1 d . . .
H4A H 0.1652 0.2532 0.0022 0.109 Uiso 1 1 calc R . .
C5 C 0.1739(4) 0.1377(9) 0.04027(18) 0.086(2) Uani 1 1 d . . .
H5A H 0.1882 0.0741 0.0222 0.104 Uiso 1 1 calc R . .
C6 C 0.1684(3) 0.1100(4) 0.07689(13) 0.0471(10) Uani 1 1 d . . .
H6A H 0.1806 0.0267 0.0848 0.057 Uiso 1 1 calc R . .
C7 C 0.0966(3) 0.4251(3) 0.19042(13) 0.0478(10) Uani 1 1 d . . .
H7A H 0.0730 0.5087 0.1829 0.057 Uiso 1 1 calc R . .
H7B H 0.1398 0.4350 0.2132 0.057 Uiso 1 1 calc R . .
C8 C 0.0167(3) 0.3445(3) 0.20117(11) 0.0410(9) Uani 1 1 d . . .
C9 C -0.0617(3) 0.3902(4) 0.21808(12) 0.0468(10) Uani 1 1 d . . .
H9C H -0.0689 0.4772 0.2220 0.056 Uiso 1 1 calc R . .
C10 C -0.1292(4) 0.3093(4) 0.22912(13) 0.0537(11) Uani 1 1 d . . .
H10A H -0.1834 0.3394 0.2412 0.064 Uiso 1 1 calc R . .
C11 C -0.1183(3) 0.1843(4) 0.22269(13) 0.0498(11) Uani 1 1 d . . .
H11B H -0.1645 0.1266 0.2303 0.060 Uiso 1 1 calc R . .
C12 C -0.0397(3) 0.1442(4) 0.20507(12) 0.0422(9) Uani 1 1 d . . .
H12A H -0.0327 0.0577 0.2002 0.051 Uiso 1 1 calc R . .
C13 C 0.2489(3) 0.4059(4) 0.15966(13) 0.0450(10) Uani 1 1 d . . .
H13A H 0.2558 0.4950 0.1665 0.054 Uiso 1 1 calc R . .
H13B H 0.2767 0.3924 0.1340 0.054 Uiso 1 1 calc R . .
C14 C 0.2976(3) 0.3269(3) 0.18974(12) 0.0415(9) Uani 1 1 d . . .
C15 C 0.3719(3) 0.3549(4) 0.21356(13) 0.0497(11) Uani 1 1 d . . .
H15A H 0.4027 0.4330 0.2160 0.060 Uiso 1 1 calc R . .
C16 C 0.3182(4) 0.1448(5) 0.21935(15) 0.0674(15) Uani 1 1 d . . .
H16A H 0.3101 0.0605 0.2269 0.081 Uiso 1 1 calc R . .
C17 C 0.1199(3) -0.1045(4) 0.16450(12) 0.0444(10) Uani 1 1 d . . .
C18 C 0.1053(4) -0.2386(4) 0.16429(15) 0.0588(13) Uani 1 1 d . . .
H18A H 0.1644 -0.2808 0.1707 0.071 Uiso 1 1 calc R . .
H18C H 0.0824 -0.2649 0.1384 0.071 Uiso 1 1 calc R . .
H18B H 0.0592 -0.2604 0.1836 0.071 Uiso 1 1 calc R . .
C19 C 0.5868(3) 0.5483(4) 0.12717(13) 0.0480(10) Uani 1 1 d . . .
H19A H 0.6298 0.6126 0.1175 0.058 Uiso 1 1 calc R . .
H19B H 0.5615 0.5781 0.1519 0.058 Uiso 1 1 calc R . .
C20 C 0.5082(3) 0.5284(4) 0.09792(13) 0.0420(9) Uani 1 1 d . . .
C21 C 0.4266(3) 0.5972(4) 0.09713(16) 0.0554(12) Uani 1 1 d . . .
H21A H 0.4155 0.6574 0.1167 0.067 Uiso 1 1 calc R . .
C22 C 0.3623(3) 0.5767(5) 0.06771(18) 0.0633(14) Uani 1 1 d . . .
H22A H 0.3060 0.6236 0.0665 0.076 Uiso 1 1 calc R . .
C23 C 0.3782(3) 0.4908(5) 0.04047(17) 0.0622(13) Uani 1 1 d . . .
H23A H 0.3343 0.4776 0.0196 0.075 Uiso 1 1 calc R . .
C24 C 0.4582(3) 0.4226(4) 0.04306(14) 0.0494(10) Uani 1 1 d . . .
H24A H 0.4682 0.3600 0.0242 0.059 Uiso 1 1 calc R . .
C25 C 0.7372(3) 0.4547(4) 0.14515(12) 0.0441(9) Uani 1 1 d . . .
H25A H 0.7644 0.3804 0.1582 0.053 Uiso 1 1 calc R . .
H25B H 0.7412 0.5255 0.1635 0.053 Uiso 1 1 calc R . .
C26 C 0.7907(3) 0.4843(4) 0.10952(12) 0.0392(9) Uani 1 1 d . . .
C27 C 0.8663(3) 0.5630(4) 0.10890(16) 0.0532(11) Uani 1 1 d . . .
H27A H 0.8849 0.6104 0.1311 0.064 Uiso 1 1 calc R . .
C28 C 0.9128(4) 0.5705(5) 0.0758(2) 0.0704(16) Uani 1 1 d . . .
H28A H 0.9648 0.6250 0.0748 0.084 Uiso 1 1 calc R . .
C29 C 0.8898(3) 0.5072(6) 0.0460(2) 0.0712(17) Uani 1 1 d . . .
H29A H 0.9262 0.5115 0.0234 0.085 Uiso 1 1 calc R . .
C30 C 0.8155(3) 0.4356(5) 0.04640(13) 0.0545(12) Uani 1 1 d . . .
H30A H 0.7978 0.3921 0.0233 0.065 Uiso 1 1 calc R . .
C31 C 0.5927(3) 0.3494(4) 0.16323(12) 0.0464(10) Uani 1 1 d . . .
H31A H 0.6097 0.3780 0.1898 0.056 Uiso 1 1 calc R . .
H31B H 0.5239 0.3534 0.1597 0.056 Uiso 1 1 calc R . .
C32 C 0.6256(3) 0.2201(4) 0.15750(12) 0.0425(9) Uani 1 1 d . . .
C33 C 0.6425(4) 0.1206(6) 0.18240(15) 0.0656(14) Uani 1 1 d . . .
H33A H 0.6364 0.1189 0.2098 0.079 Uiso 1 1 calc R . .
C34 C 0.6710(3) 0.0687(4) 0.11966(14) 0.0488(10) Uani 1 1 d . . .
H34A H 0.6876 0.0248 0.0969 0.059 Uiso 1 1 calc R . .
C35 C 0.6271(3) 0.1740(4) 0.00807(13) 0.0443(10) Uani 1 1 d . . .
C36 C 0.6184(3) 0.0981(5) -0.02707(13) 0.0544(11) Uani 1 1 d . . .
H36C H 0.5610 0.1206 -0.0416 0.065 Uiso 1 1 calc R . .
H36B H 0.6162 0.0099 -0.0199 0.065 Uiso 1 1 calc R . .
H36A H 0.6723 0.1130 -0.0433 0.065 Uiso 1 1 calc R . .
C37 C -0.0942(3) 0.1461(5) 0.09738(15) 0.0531(11) Uani 1 1 d . . .
C38 C -0.0903(4) 0.0437(7) 0.0705(2) 0.095(2) Uani 1 1 d . . .
H38B H -0.1416 0.0508 0.0512 0.114 Uiso 1 1 calc R . .
H38A H -0.0960 -0.0350 0.0847 0.114 Uiso 1 1 calc R . .
H38C H -0.0306 0.0453 0.0575 0.114 Uiso 1 1 calc R . .
C39 C 0.4072(3) 0.1284(5) 0.11672(15) 0.0563(12) Uani 1 1 d . . .
C40 C 0.4239(4) -0.0001(5) 0.12730(17) 0.0716(15) Uani 1 1 d . . .
H40C H 0.3664 -0.0482 0.1229 0.086 Uiso 1 1 calc R . .
H40B H 0.4432 -0.0049 0.1548 0.086 Uiso 1 1 calc R . .
H40A H 0.4732 -0.0343 0.1114 0.086 Uiso 1 1 calc R . .

loop_
_atom_site_aniso_label
_atom_site_aniso_U_11
_atom_site_aniso_U_22
_atom_site_aniso_U_33
_atom_site_aniso_U_23
_atom_site_aniso_U_13
_atom_site_aniso_U_12
Cu1 0.0608(3) 0.0168(2) 0.0445(3) 0.00254(18) 0.0074(2) -0.00034(19)
Cu2 0.0386(3) 0.0383(3) 0.0373(3) -0.0058(2) 0.0025(2) 0.0031(2)
N1 0.061(2) 0.0214(15) 0.0397(18) 0.0037(13) 0.0035(16) -0.0007(14)
N2 0.0412(18) 0.0259(15) 0.0374(17) 0.0006(13) 0.0021(14) -0.0014(13)
N3 0.0505(19) 0.0242(15) 0.0351(17) 0.0028(13) 0.0016(14) 0.0014(14)
N4 0.059(2) 0.0275(16) 0.0428(19) 0.0058(14) -0.0010(16) -0.0037(15)
N5 0.054(3) 0.261(8) 0.036(2) -0.020(4) -0.007(2) 0.077(4)
N6 0.067(2) 0.0213(18) 0.050(2) 0.0023(14) 0.0086(18) 0.0025(15)
N7 0.0408(18) 0.0398(18) 0.0391(18) -0.0064(14) 0.0072(14) -0.0012(14)
N8 0.0358(17) 0.0339(17) 0.048(2) 0.0029(15) 0.0030(15) 0.0008(14)
N9 0.0346(17) 0.0362(17) 0.0416(18) 0.0046(14) 0.0030(14) 0.0032(14)
N10 0.0376(17) 0.0407(19) 0.0404(18) -0.0005(14) 0.0038(14) -0.0044(14)
N11 0.056(3) 0.038(2) 0.136(5) 0.032(3) -0.018(3) -0.0035(19)
N12 0.050(2) 0.046(2) 0.042(2) -0.0057(17) -0.0007(16) 0.0071(16)
N13 0.079(3) 0.055(3) 0.068(3) 0.003(2) -0.018(2) 0.004(2)
N14 0.069(3) 0.074(3) 0.103(4) 0.018(3) 0.019(3) -0.008(3)
Cl1 0.0523(6) 0.0385(6) 0.0843(9) -0.0012(5) -0.0124(6) -0.0078(5)
Cl2 0.0727(8) 0.0457(6) 0.0587(7) -0.0121(5) -0.0032(6) 0.0000(5)
Cl3 0.1027(10) 0.0453(6) 0.0545(7) 0.0058(5) 0.0276(7) 0.0122(6)
Cl4 0.1175(13) 0.0511(8) 0.1121(13) 0.0203(8) 0.0677(11) 0.0288(8)
O1 0.065(2) 0.075(3) 0.124(4) -0.004(2) -0.017(2) -0.028(2)
O2 0.083(3) 0.049(2) 0.114(3) 0.004(2) -0.008(2) 0.0179(19)
O3 0.068(2) 0.058(2) 0.101(3) -0.007(2) -0.027(2) 0.0025(18)
O4 0.091(3) 0.060(2) 0.087(3) -0.015(2) 0.011(2) -0.011(2)
O5 0.152(4) 0.064(3) 0.068(3) -0.021(2) -0.001(3) 0.003(3)
O6 0.089(3) 0.071(3) 0.118(4) -0.026(3) -0.019(3) -0.014(2)
O7 0.101(3) 0.088(3) 0.122(4) -0.004(3) 0.041(3) -0.007(3)
O8 0.245(8) 0.066(3) 0.137(5) 0.003(3) -0.062(5) 0.050(4)
O9 0.146(4) 0.050(2) 0.103(3) -0.019(2) 0.009(3) 0.012(2)
O10 0.134(4) 0.101(3) 0.064(3) 0.026(2) 0.026(3) 0.005(3)
O11 0.086(3) 0.075(3) 0.108(3) -0.028(2) 0.022(3) 0.006(2)
O12 0.105(3) 0.071(2) 0.070(2) 0.012(2) 0.030(2) 0.000(2)
O13 0.144(6) 0.080(4) 0.368(12) 0.019(5) 0.150(7) 0.024(3)
O14 0.234(8) 0.102(4) 0.083(4) -0.002(3) 0.031(4) 0.028(4)
O15 0.117(4) 0.094(3) 0.105(4) 0.018(3) 0.032(3) -0.026(3)
O16 0.108(3) 0.057(2) 0.123(4) 0.010(2) 0.048(3) 0.014(2)
C1 0.061(3) 0.0213(18) 0.046(2) 0.0059(16) -0.0020(19) 0.0023(17)
C2 0.040(2) 0.0271(18) 0.044(2) 0.0021(16) -0.0013(17) 0.0000(15)
C3 0.069(3) 0.051(3) 0.047(3) 0.009(2) -0.002(2) -0.008(2)
C4 0.090(5) 0.083(5) 0.101(5) -0.031(4) 0.035(4) -0.018(4)
C5 0.072(4) 0.127(6) 0.061(4) 0.006(4) 0.008(3) 0.031(4)
C6 0.047(2) 0.043(2) 0.051(3) -0.009(2) -0.0026(19) 0.0057(19)
C7 0.077(3) 0.0191(18) 0.048(2) -0.0032(16) 0.006(2) -0.0015(18)
C8 0.063(3) 0.0257(18) 0.034(2) -0.0001(15) 0.0000(18) 0.0042(18)
C9 0.071(3) 0.035(2) 0.035(2) -0.0011(17) 0.002(2) 0.012(2)
C10 0.062(3) 0.057(3) 0.042(2) 0.000(2) 0.003(2) 0.014(2)
C11 0.054(3) 0.053(3) 0.042(2) 0.004(2) 0.001(2) -0.003(2)
C12 0.060(3) 0.0295(19) 0.037(2) 0.0020(16) -0.0012(19) -0.0014(18)
C13 0.064(3) 0.0244(18) 0.046(2) 0.0047(17) 0.001(2) -0.0066(18)
C14 0.055(2) 0.0284(19) 0.041(2) 0.0010(16) 0.0027(19) 0.0000(17)
C15 0.047(2) 0.049(2) 0.054(3) -0.008(2) 0.008(2) -0.015(2)
C16 0.102(4) 0.047(3) 0.055(3) 0.015(2) 0.021(3) 0.030(3)
C17 0.058(3) 0.028(2) 0.047(2) 0.0033(17) 0.009(2) 0.0019(18)
C18 0.085(4) 0.0192(19) 0.073(3) -0.002(2) 0.012(3) -0.002(2)
C19 0.049(2) 0.039(2) 0.056(3) -0.0121(19) 0.013(2) 0.0032(19)
C20 0.039(2) 0.032(2) 0.055(2) 0.0044(18) 0.0098(18) -0.0001(17)
C21 0.055(3) 0.037(2) 0.075(3) 0.004(2) 0.019(2) 0.007(2)
C22 0.042(3) 0.055(3) 0.093(4) 0.021(3) 0.002(3) 0.009(2)
C23 0.046(3) 0.053(3) 0.086(4) 0.022(3) -0.010(2) -0.002(2)
C24 0.050(2) 0.040(2) 0.058(3) 0.010(2) -0.007(2) -0.0053(19)
C25 0.044(2) 0.044(2) 0.044(2) -0.0061(18) 0.0010(18) -0.0051(18)
C26 0.034(2) 0.037(2) 0.047(2) 0.0032(17) -0.0002(17) 0.0026(16)
C27 0.039(2) 0.043(2) 0.077(3) -0.003(2) -0.005(2) -0.0042(19)
C28 0.054(3) 0.056(3) 0.101(5) 0.030(3) 0.017(3) 0.000(2)
C29 0.042(3) 0.087(4) 0.086(4) 0.046(4) 0.009(3) 0.006(3)
C30 0.044(2) 0.074(3) 0.047(3) 0.018(2) 0.0090(19) 0.021(2)
C31 0.048(2) 0.052(2) 0.039(2) -0.0060(19) 0.0121(18) -0.004(2)
C32 0.040(2) 0.043(2) 0.045(2) 0.0021(18) 0.0062(18) -0.0065(18)
C33 0.064(3) 0.087(4) 0.045(3) 0.015(3) -0.005(2) -0.025(3)
C34 0.046(2) 0.036(2) 0.064(3) -0.009(2) 0.003(2) -0.0051(18)
C35 0.046(2) 0.043(2) 0.044(2) 0.001(2) -0.0016(18) 0.0075(18)
C36 0.062(3) 0.054(3) 0.046(3) -0.012(2) -0.004(2) 0.007(2)
C37 0.041(2) 0.055(3) 0.063(3) 0.002(2) -0.014(2) -0.001(2)
C38 0.063(4) 0.100(5) 0.120(6) -0.050(4) -0.008(4) 0.001(3)
C39 0.047(3) 0.064(3) 0.059(3) 0.000(2) 0.010(2) -0.013(2)
C40 0.078(4) 0.060(3) 0.077(4) -0.001(3) 0.004(3) -0.004(3)

loop_
_atom_type_symbol
_atom_type_description
_atom_type_scat_dispersion_real
_atom_type_scat_dispersion_imag
_atom_type_scat_source
C C 0.0033 0.0016 'International Tables Vol C Tables 4.2.6.8 and 6.1.1.4'
H H 0.0000 0.0000 'International Tables Vol C Tables 4.2.6.8 and 6.1.1.4'
N N 0.0061 0.0033 'International Tables Vol C Tables 4.2.6.8 and 6.1.1.4'
O O 0.0106 0.0060 'International Tables Vol C Tables 4.2.6.8 and 6.1.1.4'
Cl Cl 0.1484 0.1585 'International Tables Vol C Tables 4.2.6.8 and 6.1.1.4'
Cu Cu 0.3201 1.2651 'International Tables Vol C Tables 4.2.6.8 and 6.1.1.4'

loop_
_geom_angle_atom_site_label_1
_geom_angle_atom_site_label_2
_geom_angle_atom_site_label_3
_geom_angle
_geom_angle_site_symmetry_1
_geom_angle_site_symmetry_3
_geom_angle_publ_flag
N6 Cu1 N2 96.19(13) . . ?
N6 Cu1 N1 177.60(16) . . ?
N2 Cu1 N1 82.16(12) . . ?
N6 Cu1 N3 96.69(13) . . ?
N2 Cu1 N3 125.94(13) . . ?
N1 Cu1 N3 82.93(13) . . ?
N6 Cu1 N4 99.87(14) . . ?
N2 Cu1 N4 116.08(13) . . ?
N1 Cu1 N4 82.44(13) . . ?
N3 Cu1 N4 112.92(14) . . ?
N12 Cu2 N10 96.56(14) . . ?
N12 Cu2 N8 97.17(14) . . ?
N10 Cu2 N8 126.61(13) . . ?
N12 Cu2 N7 178.15(15) . . ?
N10 Cu2 N7 82.11(14) . . ?
N8 Cu2 N7 82.65(14) . . ?
N12 Cu2 N9 99.53(14) . . ?
N10 Cu2 N9 112.99(13) . . ?
N8 Cu2 N9 115.08(13) . . ?
N7 Cu2 N9 82.20(13) . . ?
C7 N1 C1 112.1(3) . . ?
C7 N1 C13 111.9(3) . . ?
C1 N1 C13 111.3(3) . . ?
C7 N1 Cu1 107.7(2) . . ?
C1 N1 Cu1 106.4(2) . . ?
C13 N1 Cu1 107.1(2) . . ?
C6 N2 C2 114.7(4) . . ?
C6 N2 Cu1 132.3(3) . . ?
C2 N2 Cu1 112.7(2) . . ?
C12 N3 C8 118.4(4) . . ?
C12 N3 Cu1 127.9(3) . . ?
C8 N3 Cu1 113.2(3) . . ?
C16 N4 C14 110.0(4) . . ?
C16 N4 Cu1 137.8(3) . . ?
C14 N4 Cu1 111.4(3) . . ?
C15 N5 C16 101.6(3) . . ?
C17 N6 Cu1 175.1(4) . . ?
C19 N7 C25 111.0(3) . . ?
C19 N7 C31 112.1(3) . . ?
C25 N7 C31 111.0(3) . . ?
C19 N7 Cu2 108.4(3) . . ?
C25 N7 Cu2 107.4(2) . . ?
C31 N7 Cu2 106.6(2) . . ?
C24 N8 C20 118.5(4) . . ?
C24 N8 Cu2 127.4(3) . . ?
C20 N8 Cu2 113.5(3) . . ?
C30 N9 C26 116.6(4) . . ?
C30 N9 Cu2 130.7(3) . . ?
C26 N9 Cu2 112.2(2) . . ?
C34 N10 C32 109.3(4) . . ?
C34 N10 Cu2 137.9(3) . . ?
C32 N10 Cu2 112.3(3) . . ?
C34 N11 C33 104.8(4) . . ?
C35 N12 Cu2 176.7(4) . . ?
O2 Cl1 O1 111.9(3) . . ?
O2 Cl1 O3 109.0(3) . . ?
O1 Cl1 O3 107.0(3) . . ?
O2 Cl1 O4 110.9(3) . . ?
O1 Cl1 O4 109.7(3) . . ?
O3 Cl1 O4 108.3(3) . . ?
O8 Cl2 O5 113.3(3) . . ?
O8 Cl2 O6 111.7(4) . . ?
O5 Cl2 O6 108.5(3) . . ?
O8 Cl2 O7 110.0(4) . . ?
O5 Cl2 O7 108.2(3) . . ?
O6 Cl2 O7 104.6(3) . . ?
O9 Cl3 O11 111.1(3) . . ?
O9 Cl3 O10 111.7(3) . . ?
O11 Cl3 O10 110.9(3) . . ?
O9 Cl3 O12 108.8(3) . . ?
O11 Cl3 O12 108.2(3) . . ?
O10 Cl3 O12 106.0(3) . . ?
O13 Cl4 O15 118.4(4) . . ?
O13 Cl4 O16 116.5(3) . . ?
O15 Cl4 O16 112.4(3) . . ?
O13 Cl4 O14 101.2(5) . . ?
O15 Cl4 O14 100.5(3) . . ?
O16 Cl4 O14 104.4(3) . . ?
N1 C1 C2 109.2(3) . . ?
C3 C2 N2 118.3(4) . . ?
C3 C2 C1 126.5(4) . . ?
N2 C2 C1 115.1(3) . . ?
C4 C3 C2 119.0(6) . . ?
C5 C4 C3 123.8(9) . . ?
C4 C5 C6 121.2(8) . . ?
C5 C6 N2 122.8(5) . . ?
N1 C7 C8 111.4(3) . . ?
N3 C8 C9 121.5(4) . . ?
N3 C8 C7 115.6(4) . . ?
C9 C8 C7 122.9(4) . . ?
C10 C9 C8 119.2(4) . . ?
C9 C10 C11 119.6(4) . . ?
C12 C11 C10 118.7(4) . . ?
N3 C12 C11 122.6(4) . . ?
N1 C13 C14 108.6(3) . . ?
C15 C14 N4 114.6(4) . . ?
C15 C14 C13 129.3(4) . . ?
N4 C14 C13 116.1(4) . . ?
C14 C15 N5 106.0(4) . . ?
N4 C16 N5 107.8(4) . . ?
N6 C17 C18 179.0(5) . . ?
N7 C19 C20 110.0(3) . . ?
N8 C20 C21 120.9(4) . . ?
N8 C20 C19 115.6(3) . . ?
C21 C20 C19 123.5(4) . . ?
C22 C21 C20 118.7(5) . . ?
C23 C22 C21 120.2(5) . . ?
C22 C23 C24 119.1(5) . . ?
N8 C24 C23 122.6(5) . . ?
N7 C25 C26 109.4(3) . . ?
N9 C26 C27 120.2(4) . . ?
N9 C26 C25 115.2(3) . . ?
C27 C26 C25 124.5(4) . . ?
C28 C27 C26 117.6(5) . . ?
C29 C28 C27 122.2(5) . . ?
C28 C29 C30 119.7(6) . . ?
C29 C30 N9 123.6(5) . . ?
C32 C31 N7 107.9(3) . . ?
N10 C32 C33 110.1(4) . . ?
N10 C32 C31 116.3(4) . . ?
C33 C32 C31 133.6(4) . . ?
C32 C33 N11 104.9(4) . . ?
N10 C34 N11 110.9(4) . . ?
N12 C35 C36 178.5(5) . . ?
N13 C37 C38 179.5(7) . . ?
N14 C39 C40 178.8(6) . . ?

loop_
_geom_bond_atom_site_label_1
_geom_bond_atom_site_label_2
_geom_bond_distance
_geom_bond_site_symmetry_2
_geom_bond_publ_flag
Cu1 N6 1.969(3) . ?
Cu1 N2 2.035(3) . ?
Cu1 N1 2.037(3) . ?
Cu1 N3 2.039(3) . ?
Cu1 N4 2.064(4) . ?
Cu2 N12 1.972(4) . ?
Cu2 N10 2.021(3) . ?
Cu2 N8 2.030(3) . ?
Cu2 N7 2.032(3) . ?
Cu2 N9 2.069(3) . ?
N1 C7 1.480(5) . ?
N1 C1 1.484(5) . ?
N1 C13 1.495(6) . ?
N2 C6 1.319(5) . ?
N2 C2 1.359(5) . ?
N3 C12 1.332(5) . ?
N3 C8 1.350(5) . ?
N4 C16 1.338(6) . ?
N4 C14 1.371(5) . ?
N5 C15 1.519(9) . ?
N5 C16 1.571(9) . ?
N6 C17 1.128(5) . ?
N7 C19 1.479(5) . ?
N7 C25 1.483(5) . ?
N7 C31 1.499(5) . ?
N8 C24 1.329(5) . ?
N8 C20 1.346(5) . ?
N9 C30 1.324(5) . ?
N9 C26 1.349(5) . ?
N10 C34 1.325(5) . ?
N10 C32 1.366(5) . ?
N11 C34 1.396(7) . ?
N11 C33 1.481(8) . ?
N12 C35 1.128(5) . ?
N13 C37 1.113(6) . ?
N14 C39 1.132(7) . ?
Cl1 O2 1.415(4) . ?
Cl1 O1 1.429(4) . ?
Cl1 O3 1.441(4) . ?
Cl1 O4 1.448(4) . ?
Cl2 O8 1.369(5) . ?
Cl2 O5 1.415(4) . ?
Cl2 O6 1.417(4) . ?
Cl2 O7 1.458(5) . ?
Cl3 O9 1.409(4) . ?
Cl3 O11 1.424(4) . ?
Cl3 O10 1.425(5) . ?
Cl3 O12 1.440(4) . ?
Cl4 O13 1.342(5) . ?
Cl4 O15 1.378(5) . ?
Cl4 O16 1.402(4) . ?
Cl4 O14 1.586(7) . ?
C1 C2 1.500(6) . ?
C2 C3 1.342(6) . ?
C3 C4 1.296(8) . ?
C4 C5 1.153(9) . ?
C5 C6 1.300(7) . ?
C7 C8 1.491(6) . ?
C8 C9 1.373(6) . ?
C9 C10 1.362(7) . ?
C10 C11 1.370(6) . ?
C11 C12 1.366(6) . ?
C13 C14 1.495(6) . ?
C14 C15 1.357(6) . ?
C17 C18 1.455(6) . ?
C19 C20 1.502(6) . ?
C20 C21 1.383(6) . ?
C21 C22 1.366(7) . ?
C22 C23 1.341(8) . ?
C23 C24 1.361(7) . ?
C25 C26 1.501(6) . ?
C26 C27 1.375(6) . ?
C27 C28 1.340(8) . ?
C28 C29 1.266(8) . ?
C29 C30 1.315(7) . ?
C31 C32 1.481(6) . ?
C32 C33 1.387(7) . ?
C35 C36 1.460(6) . ?
C37 C38 1.439(8) . ?
C39 C40 1.445(8) . ?
